data_4021090
loop_
_publ_author_name
'Mamoru Koketsu'
'Kayo Mizutani'
'Tomoko Ogawa'
'Ayako Takahashi'
'Hideharu Ishihara'

_publ_section_title
;
 Synthesis of 3-Acyl-1-alkyl-2-alkylseleno-1-cyclobutene
 Using Alkyneselenolate
;
_journal_name_full 'Journal of Organic Chemistry'
_journal_page_first 8938
_journal_page_last 8941
_journal_paper_doi 10.1021/jo048787p
_journal_volume 69
_journal_year 2004
_chemical_formula_moiety 'C14 H14 O2 Se'
_chemical_formula_sum 'C14 H14 O2 Se'
_chemical_formula_weight 293.21
_chemical_melting_point 319.6(5)
_chemical_name_common 2-acetylseleno-1-cyclobutene
_space_group_IT_number 2
_symmetry_cell_setting triclinic
_symmetry_space_group_name_Hall '-P 1'
_symmetry_space_group_name_H-M 'P -1'
_cell_angle_alpha 92.734(5)
_cell_angle_beta 93.487(5)
_cell_angle_gamma 102.621(5)
_cell_formula_units_Z 2
_cell_length_a 5.2028(5)
_cell_length_b 10.2125(10)
_cell_length_c 12.6261(13)
_cell_measurement_temperature 190(2)
_cell_volume 652.17(11)
_diffrn_ambient_temperature 190(2)
_exptl_crystal_density_diffrn 1.493
_cod_depositor_comments
;
The following automatic conversions were performed:
'_symmetry_cell_setting' value 'Triclinic' changed to 'triclinic'
according to '/home/saulius/struct/CIF-dictionaries/cif_core.dic'
dictionary named 'cif_core.dic' version 2.4.1 from 2010-06-29.

Automatic conversion script
Id: cif_fix_enum 1527 2010-12-29 10:47:43Z saulius 

The following automatic conversions were performed:

'_chemical_melting_point' value '46.0-47.0C' was changed to
'319.6(5)' - it was converted from degrees Celsius(C) to Kelvins(K),
the average value was taken and precision was estimated.

Automatic conversion script
Id: cif_fix_values 1646 2011-03-28 12:23:43Z adriana 
;
_cod_database_code 4021090

loop_
_symmetry_equiv_pos_as_xyz
'x, y, z'
'-x, -y, -z'

loop_
_atom_site_label
_atom_site_type_symbol
_atom_site_fract_x
_atom_site_fract_y
_atom_site_fract_z
_atom_site_U_iso_or_equiv
_atom_site_adp_type
_atom_site_occupancy
_atom_site_symmetry_multiplicity
_atom_site_calc_flag
_atom_site_refinement_flags
_atom_site_disorder_assembly
_atom_site_disorder_group
Se1 Se 0.72063(4) 0.46600(2) 0.368456(17) 0.03652(10) Uani 1 1 d . . .
C1 C 0.4738(4) 0.4984(2) 0.26223(15) 0.0292(4) Uani 1 1 d . . .
C2 C 0.4397(4) 0.6117(2) 0.21861(16) 0.0303(4) Uani 1 1 d . . .
C3 C 0.2178(4) 0.5367(2) 0.13925(16) 0.0332(5) Uani 1 1 d . . .
H3A H 0.2593 0.5432 0.0639 0.040 Uiso 1 1 calc R . .
H3B H 0.0432 0.5567 0.1504 0.040 Uiso 1 1 calc R . .
C4 C 0.2626(4) 0.4045(2) 0.18950(15) 0.0278(4) Uani 1 1 d . . .
H4 H 0.1090 0.3589 0.2281 0.033 Uiso 1 1 calc R . .
C5 C 0.3522(4) 0.3105(2) 0.11212(16) 0.0319(4) Uani 1 1 d . . .
O5 O 0.5842(3) 0.31125(19) 0.10566(15) 0.0520(4) Uani 1 1 d . . .
C6 C 0.1419(5) 0.2182(3) 0.0416(2) 0.0485(6) Uani 1 1 d . . .
H6A H 0.2160 0.1943 -0.0243 0.073 Uiso 1 1 calc R . .
H6B H -0.0024 0.2631 0.0247 0.073 Uiso 1 1 calc R . .
H6C H 0.0741 0.1364 0.0780 0.073 Uiso 1 1 calc R . .
O7 O 0.3058(3) 0.24505(19) 0.38047(16) 0.0598(5) Uani 1 1 d . . .
C7 C 0.5254(4) 0.2961(2) 0.41473(17) 0.0355(5) Uani 1 1 d . . .
C8 C 0.6825(5) 0.2409(3) 0.49779(19) 0.0462(6) Uani 1 1 d . . .
H8A H 0.7125 0.3008 0.5624 0.069 Uiso 1 1 calc R . .
H8B H 0.8528 0.2342 0.4714 0.069 Uiso 1 1 calc R . .
H8C H 0.5852 0.1514 0.5139 0.069 Uiso 1 1 calc R . .
C9 C 0.5583(4) 0.7550(2) 0.23416(16) 0.0314(4) Uani 1 1 d . . .
C10 C 0.4425(5) 0.8460(3) 0.1832(2) 0.0524(7) Uani 1 1 d . . .
H10 H 0.2864 0.8146 0.1379 0.063 Uiso 1 1 calc R . .
C11 C 0.5503(6) 0.9826(3) 0.1972(3) 0.0641(8) Uani 1 1 d . . .
H11 H 0.4685 1.0439 0.1609 0.077 Uiso 1 1 calc R . .
C12 C 0.7739(5) 1.0303(3) 0.2628(2) 0.0511(6) Uani 1 1 d . . .
H12 H 0.8447 1.1243 0.2736 0.061 Uiso 1 1 calc R . .
C13 C 0.8940(5) 0.9416(3) 0.3124(2) 0.0573(7) Uani 1 1 d . . .
H13 H 1.0510 0.9740 0.3571 0.069 Uiso 1 1 calc R . .
C14 C 0.7889(5) 0.8046(3) 0.2983(2) 0.0527(7) Uani 1 1 d . . .
H14 H 0.8756 0.7439 0.3329 0.063 Uiso 1 1 calc R . .

loop_
_atom_site_aniso_label
_atom_site_aniso_U_11
_atom_site_aniso_U_22
_atom_site_aniso_U_33
_atom_site_aniso_U_23
_atom_site_aniso_U_13
_atom_site_aniso_U_12
Se1 0.02817(13) 0.04106(15) 0.03553(14) 0.00840(9) -0.00765(8) -0.00133(9)
C1 0.0222(9) 0.0361(11) 0.0276(10) 0.0009(8) 0.0003(8) 0.0032(8)
C2 0.0234(9) 0.0374(12) 0.0289(10) 0.0009(9) -0.0003(8) 0.0052(8)
C3 0.0290(10) 0.0359(12) 0.0334(11) 0.0021(9) -0.0042(8) 0.0063(9)
C4 0.0217(9) 0.0327(11) 0.0266(10) 0.0018(8) -0.0014(7) 0.0023(8)
C5 0.0278(10) 0.0345(12) 0.0329(11) 0.0045(9) 0.0004(8) 0.0059(8)
O5 0.0287(8) 0.0617(12) 0.0645(11) -0.0137(9) 0.0029(8) 0.0113(8)
C6 0.0385(13) 0.0582(16) 0.0459(14) -0.0170(12) -0.0074(10) 0.0118(11)
O7 0.0410(9) 0.0543(11) 0.0727(13) 0.0244(9) -0.0191(9) -0.0119(8)
C7 0.0342(11) 0.0367(12) 0.0332(11) 0.0035(9) -0.0014(9) 0.0035(9)
C8 0.0463(13) 0.0494(15) 0.0402(13) 0.0116(11) -0.0065(10) 0.0054(11)
C9 0.0288(10) 0.0335(11) 0.0305(10) 0.0019(8) 0.0033(8) 0.0039(8)
C10 0.0499(15) 0.0381(14) 0.0659(17) -0.0013(12) -0.0187(13) 0.0098(11)
C11 0.0700(19) 0.0359(15) 0.086(2) 0.0033(14) -0.0185(16) 0.0171(13)
C12 0.0550(15) 0.0332(13) 0.0603(16) -0.0011(11) 0.0056(13) 0.0000(11)
C13 0.0490(15) 0.0440(15) 0.0670(18) 0.0060(13) -0.0134(13) -0.0114(12)
C14 0.0414(13) 0.0415(14) 0.0679(17) 0.0125(12) -0.0164(12) -0.0029(11)

loop_
_geom_bond_atom_site_label_1
_geom_bond_atom_site_label_2
_geom_bond_distance
_geom_bond_site_symmetry_2
_geom_bond_publ_flag
Se1 C1 1.8909(19) . yes
Se1 C7 1.945(2) . yes
C1 C2 1.346(3) . yes
C1 C4 1.518(3) . yes
C2 C9 1.457(3) . yes
C2 C3 1.524(3) . yes
C3 C4 1.574(3) . yes
C3 H3A 0.9900 . ?
C3 H3B 0.9900 . ?
C4 C5 1.502(3) . yes
C4 H4 1.0000 . ?
C5 O5 1.213(2) . yes
C5 C6 1.494(3) . yes
C6 H6A 0.9800 . ?
C6 H6B 0.9800 . ?
C6 H6C 0.9800 . ?
O7 C7 1.193(3) . yes
C7 C8 1.496(3) . yes
C8 H8A 0.9800 . ?
C8 H8B 0.9800 . ?
C8 H8C 0.9800 . ?
C9 C10 1.377(3) . yes
C9 C14 1.389(3) . yes
C10 C11 1.384(4) . yes
C10 H10 0.9500 . ?
C11 C12 1.369(4) . yes
C11 H11 0.9500 . ?
C12 C13 1.363(4) . yes
C12 H12 0.9500 . ?
C13 C14 1.385(4) . yes
C13 H13 0.9500 . ?
C14 H14 0.9500 . ?

loop_
_cod_related_entry_id
_cod_related_entry_database
_cod_related_entry_code
1 ChemSpider 9993322
